data_4320151
loop_
_publ_author_name
'Jae Yoo'
'Akira Yamaguchi'
'Motohiro Nakano'
'J. Krzystek'
'William E. Streib'
'Louis-Claude Brunel'
'Hidehiko Ishimoto'
'George Christou'
'David N. Hendrickson'

_publ_section_title
;
 Mixed-Valence Tetranuclear Manganese Single-Molecule Magnets
;
_journal_name_full 'Inorganic Chemistry'
_journal_page_first 4604
_journal_page_last 4616
_journal_paper_doi 10.1021/ic0012928
_journal_volume 40
_journal_year 2001
_chemical_formula_moiety 'C42 H48 Cl4 Mn4 N6 O6, 4(H2 O)'
_chemical_formula_sum 'C42 H56 Cl4 Mn4 N6 O10'
_chemical_formula_weight 1166.5
_space_group_IT_number 15
_symmetry_cell_setting monoclinic
_symmetry_space_group_name_Hall '-C 2yc'
_symmetry_space_group_name_H-M 'C 1 2/c 1'
_atom_sites_solution_hydrogens geom
_atom_sites_solution_primary direct
_atom_sites_solution_secondary difmap
_audit_creation_method 'minor manual editing of SDT2CIF v. 1.2 BETA  output'
_cell_angle_alpha 90
_cell_angle_beta 90.5495(8)
_cell_angle_gamma 90
_cell_formula_units_Z 4
_cell_length_a 17.0852(4)
_cell_length_b 20.8781(5)
_cell_length_c 14.1835(3)
_cell_measurement_reflns_used 5278
_cell_measurement_temperature 113
_cell_measurement_theta_max 27.47
_cell_measurement_theta_min 2.38
_cell_volume 5059.1(2)
_computing_cell_refinement 'Bruker SAINT'
_computing_data_collection 'Bruker SMART'
_computing_data_reduction 'Bruker SAINT and SHELXTL'
_computing_molecular_graphics 'XTEL, local package'
_computing_publication_material 'XTEL, local package'
_computing_structure_refinement 'XTEL, local package'
_computing_structure_solution 'SHELXS-97 (Sheldrick, 1990)'
_diffrn_ambient_temperature 113
_diffrn_detector_area_resol_mean 44.52
_diffrn_detector_details ' The detector was operated in 4x4 "binning" mode.'
_diffrn_detector_type 'Bruker SMART 6000'
_diffrn_measured_fraction_theta_full 0.998
_diffrn_measured_fraction_theta_max 0.998
_diffrn_measurement_details ' 0.3 degree frames were measured with a counting time of 15.1 seconds each.'
_diffrn_measurement_device '3-circle diffractometer with fixed chi of 54.74 degrees'
_diffrn_measurement_device_type Bruker
_diffrn_measurement_method 'phi and omega scans'
_diffrn_radiation_monochromator graphite
_diffrn_radiation_source 'fine-focus sealed tube'
_diffrn_radiation_type MoK\a
_diffrn_radiation_wavelength 0.71073
_diffrn_reflns_av_R_equivalents 0.036
_diffrn_reflns_limit_h_max 17
_diffrn_reflns_limit_h_min -22
_diffrn_reflns_limit_k_max 24
_diffrn_reflns_limit_k_min -27
_diffrn_reflns_limit_l_max 18
_diffrn_reflns_limit_l_min -18
_diffrn_reflns_number 29435
_diffrn_reflns_theta_full 27.469
_diffrn_reflns_theta_max 27.4917
_diffrn_reflns_theta_min 2.09798
_diffrn_standards_decay_% 0.0012
_diffrn_standards_interval_time 321
_diffrn_standards_number 3302
_exptl_absorpt_coefficient_mu 1.2454
_exptl_absorpt_correction_T_max 0.8311
_exptl_absorpt_correction_T_min 0.6286
_exptl_absorpt_correction_type semi-empirical
_exptl_absorpt_process_details SADABS
_exptl_crystal_colour rust
_exptl_crystal_density_diffrn 1.532
_exptl_crystal_density_method 'not measured'
_exptl_crystal_description 'irregular plate'
_exptl_crystal_F_000 2392
_exptl_crystal_size_max 0.3
_exptl_crystal_size_mid 0.2
_exptl_crystal_size_min 0.15
_refine_diff_density_max 0.71
_refine_diff_density_min -0.32
_refine_ls_abs_structure_details none
_refine_ls_extinction_coef -0.000000018(9)
_refine_ls_extinction_expression
;
Larson, A. C. (1967).  Acta Cryst. 23, p. 664.  Eq. (3)
;
_refine_ls_extinction_method Zachariasen
_refine_ls_goodness_of_fit_ref 0.9799
_refine_ls_hydrogen_treatment mixed
_refine_ls_matrix_type full
_refine_ls_number_parameters 395
_refine_ls_number_reflns 4369
_refine_ls_R_factor_gt 0.0384
_refine_ls_shift/su_max 0.1228
_refine_ls_structure_factor_coef F
_refine_ls_weighting_details w^-1^=\s^2^(F)+(.07F)^2^
_refine_ls_weighting_scheme calc
_refine_ls_wR_factor_ref 0.0434
_reflns_number_gt 4369
_reflns_number_total 5824
_reflns_threshold_expression I>2\s(I)
_cod_data_source_file ic0012928_2.cif
_cod_data_source_block MSC99083(Complex3)
_cod_original_cell_volume 5059.1(4)
_cod_original_sg_symbol_H-M 'C 2/c'
_cod_database_code 4320151

loop_
_symmetry_equiv_pos_as_xyz
x,y,z
1/2+x,1/2+y,z
-x,y,1/2-z
1/2-x,1/2+y,1/2-z
x,-y,1/2+z
1/2+x,1/2-y,1/2+z
-x,-y,-z
1/2-x,1/2-y,-z

loop_
_atom_site_label
_atom_site_type_symbol
_atom_site_fract_x
_atom_site_fract_y
_atom_site_fract_z
_atom_site_U_iso_or_equiv
_atom_site_adp_type
_atom_site_occupancy
_atom_site_disorder_group
_atom_site_disorder_assembly
MN1 MN 0.09347(3) 0.30244(2) 0.74237(3) 0.01529(14) Uani 1 0 .
MN2 MN 0.16081(3) 0.16955(2) 0.65721(3) 0.01856(15) Uani 1 0 .
O3 O 0.01623(13) 0.31904(11) 0.83557(14) 0.0197(7) Uani 1 0 .
C4 C 0.0345(2) 0.32029(17) 0.9325(2) 0.0218(10) Uani 1 0 .
C5 C 0.1222(2) 0.32317(15) 0.9498(2) 0.0206(9) Uani 1 0 .
C6 C 0.1530(2) 0.33057(16) 1.0414(2) 0.0239(10) Uani 1 0 .
C7 C 0.2331(2) 0.33567(16) 1.0506(2) 0.0276(11) Uani 1 0 .
C8 C 0.2799(2) 0.33333(16) 0.9715(3) 0.0256(10) Uani 1 0 .
C9 C 0.24598(19) 0.32441(15) 0.8830(2) 0.0221(9) Uani 1 0 .
N10 N 0.16695(16) 0.31984(12) 0.87353(18) 0.0188(8) Uani 1 0 .
C11 C 0.2940(2) 0.3189(2) 0.7963(3) 0.0279(11) Uani 1 0 .
O12 O 0.09499(13) 0.21176(10) 0.76423(15) 0.0191(6) Uani 1 0 .
C13 C 0.0669(2) 0.17739(16) 0.8416(2) 0.0192(9) Uani 1 0 .
C14 C 0.08224(19) 0.10721(16) 0.8300(2) 0.0216(9) Uani 1 0 .
C15 C 0.0597(2) 0.06445(19) 0.8992(3) 0.0317(12) Uani 1 0 .
C16 C 0.0731(3) 0.0002(2) 0.8863(3) 0.0395(13) Uani 1 0 .
C17 C 0.1082(2) -0.01999(18) 0.8052(3) 0.0371(13) Uani 1 0 .
C18 C 0.1304(2) 0.02433(17) 0.7374(3) 0.0292(11) Uani 1 0 .
N19 N 0.11735(16) 0.08783(13) 0.75057(19) 0.0215(8) Uani 1 0 .
C20 C 0.1704(3) 0.0050(2) 0.6481(3) 0.0422(16) Uani 1 0 .
O21 O 0.15508(13) 0.27360(10) 0.64301(15) 0.0203(7) Uani 1 0 .
C22 C 0.1761(2) 0.31624(16) 0.5707(3) 0.0230(10) Uani 1 0 .
C23 C 0.16491(19) 0.38416(16) 0.6013(2) 0.0218(9) Uani 1 0 .
C24 C 0.1918(2) 0.43472(18) 0.5481(3) 0.0332(12) Uani 1 0 .
C25 C 0.1832(3) 0.49579(19) 0.5820(3) 0.0403(14) Uani 1 0 .
C26 C 0.1498(2) 0.50528(18) 0.6693(3) 0.0346(12) Uani 1 0 .
C27 C 0.1236(2) 0.45328(16) 0.7209(2) 0.0241(10) Uani 1 0 .
N28 N 0.13091(16) 0.39274(13) 0.68625(19) 0.0196(8) Uani 1 0 .
C29 C 0.0884(3) 0.46246(19) 0.8161(3) 0.0301(12) Uani 1 0 .
CL30 CL 0.11535(5) 0.14820(4) 0.50135(6) 0.0282(3) Uani 1 0 .
CL31 CL 0.29598(5) 0.14928(4) 0.68486(6) 0.0301(3) Uani 1 0 .
O32 O -0.0069(2) 0.2063(3) 0.3504(3) 0.097(2) Uani 1 0 .
O33 O 0.4786(2) 0.1631(2) 0.6558(2) 0.0833(18) Uani 1 0 .
H1 H 0.011(2) 0.3581(17) 0.961(2) 0.016(9) Uiso 1 0 .
H2 H 0.014(2) 0.2824(17) 0.958(2) 0.018(9) Uiso 1 0 .
H3 H 0.1183(17) 0.3297(14) 1.095(2) 0.000(7) Uiso 1 0 .
H4 H 0.253(2) 0.3447(19) 1.109(3) 0.032(11) Uiso 1 0 .
H5 H 0.338(2) 0.3383(17) 0.968(3) 0.027(10) Uiso 1 0 .
H6 H 0.288(2) 0.283(2) 0.773(3) 0.027(11) Uiso 1 0 .
H7 H 0.279(3) 0.351(2) 0.753(3) 0.045(13) Uiso 1 0 .
H8 H 0.348(2) 0.3203(18) 0.811(3) 0.026(10) Uiso 1 0 .
H9 H 0.091(2) 0.1887(16) 0.887(2) 0.013(9) Uiso 1 0 .
H10 H 0.011(2) 0.1875(18) 0.851(3) 0.029(10) Uiso 1 0 .
H11 H 0.033(2) 0.081(2) 0.943(3) 0.037(12) Uiso 1 0 .
H12 H 0.054(3) -0.028(2) 0.926(3) 0.049(13) Uiso 1 0 .
H13 H 0.121(2) -0.064(2) 0.802(3) 0.043(12) Uiso 1 0 .
H14 H 0.163(3) -0.029(3) 0.631(4) 0.065(17) Uiso 1 0 .
H15 H 0.142(2) 0.0229(18) 0.594(3) 0.023(10) Uiso 1 0 .
H16 H 0.227(3) 0.015(2) 0.649(3) 0.055(15) Uiso 1 0 .
H17 H 0.223(2) 0.3106(16) 0.559(2) 0.016(9) Uiso 1 0 .
H18 H 0.150(2) 0.310(2) 0.526(3) 0.033(12) Uiso 1 0 .
H19 H 0.220(2) 0.426(2) 0.495(3) 0.039(12) Uiso 1 0 .
H20 H 0.202(2) 0.528(2) 0.553(3) 0.031(10) Uiso 1 0 .
H21 H 0.148(2) 0.5480(18) 0.699(3) 0.026(10) Uiso 1 0 .
H22 H 0.075(2) 0.503(2) 0.825(3) 0.029(11) Uiso 1 0 .
H23 H 0.047(2) 0.4386(19) 0.834(3) 0.027(10) Uiso 1 0 .
H24 H 0.119(2) 0.452(2) 0.856(3) 0.035(12) Uiso 1 0 .

loop_
_atom_site_aniso_label
_atom_site_aniso_U_11
_atom_site_aniso_U_22
_atom_site_aniso_U_33
_atom_site_aniso_U_12
_atom_site_aniso_U_13
_atom_site_aniso_U_23
MN1 0.0167(3) 0.0148(4) 0.0144(3) -0.00054(18) 0.00086(17) -0.00030(18)
MN2 0.0220(4) 0.0157(4) 0.0180(3) 0.00054(19) 0.00368(19) 0.00015(19)
O3 0.0235(12) 0.0227(13) 0.0128(10) 0.0049(9) -0.0047(9) -0.0044(9)
C4 0.0262(18) 0.0241(18) 0.0153(15) 0.0013(14) 0.0018(13) -0.0021(13)
C5 0.0266(18) 0.0144(15) 0.0207(16) -0.0009(13) -0.0037(13) 0.0002(12)
C6 0.0316(19) 0.0212(17) 0.0188(16) 0.0005(14) -0.0033(14) -0.0008(13)
C7 0.038(2) 0.0210(18) 0.0238(18) -0.0022(15) -0.0150(15) -0.0011(14)
C8 0.0237(18) 0.0208(18) 0.0322(19) -0.0025(14) -0.0061(14) 0.0027(14)
C9 0.0231(17) 0.0159(16) 0.0271(17) -0.0025(13) -0.0043(13) 0.0012(13)
N10 0.0206(14) 0.0174(14) 0.0184(13) -0.0002(11) -0.0033(11) -0.0011(11)
C11 0.0210(19) 0.030(2) 0.033(2) -0.0040(15) -0.0044(15) -0.0006(17)
O12 0.0231(12) 0.0163(12) 0.0179(11) -0.0004(9) 0.0038(9) 0.0015(9)
C13 0.0220(17) 0.0223(17) 0.0132(15) 0.0014(13) -0.0001(13) 0.0033(13)
C14 0.0195(16) 0.0221(17) 0.0230(16) 0.0004(13) -0.0012(13) 0.0050(13)
C15 0.033(2) 0.030(2) 0.033(2) 0.0054(16) 0.0117(16) 0.0102(17)
C16 0.041(2) 0.029(2) 0.049(3) 0.0045(18) 0.0163(19) 0.0210(19)
C17 0.041(2) 0.0194(19) 0.051(3) 0.0025(16) 0.0080(19) 0.0098(17)
C18 0.034(2) 0.0205(18) 0.0332(19) 0.0004(15) 0.0034(15) 0.0035(15)
N19 0.0232(15) 0.0183(15) 0.0230(14) -0.0004(11) 0.0014(11) 0.0032(11)
C20 0.068(4) 0.017(2) 0.041(3) 0.005(2) 0.016(2) -0.0003(18)
O21 0.0256(12) 0.0159(12) 0.0197(11) 0.0000(9) 0.0088(9) 0.0009(9)
C22 0.028(2) 0.0197(18) 0.0216(18) -0.0013(14) 0.0092(15) 0.0017(13)
C23 0.0241(17) 0.0194(17) 0.0220(16) -0.0020(13) 0.0033(13) 0.0012(13)
C24 0.045(2) 0.0221(19) 0.033(2) -0.0031(17) 0.0155(17) 0.0036(16)
C25 0.058(3) 0.022(2) 0.042(2) -0.0076(18) 0.013(2) 0.0089(17)
C26 0.047(2) 0.0168(18) 0.040(2) -0.0027(16) 0.0032(18) -0.0032(16)
C27 0.0250(17) 0.0201(17) 0.0270(17) -0.0002(14) -0.0032(14) -0.0032(14)
N28 0.0200(14) 0.0170(14) 0.0218(14) -0.0013(11) -0.0007(11) -0.0012(11)
C29 0.041(2) 0.0205(19) 0.028(2) 0.0018(18) 0.0001(18) -0.0053(16)
CL30 0.0359(7) 0.0265(7) 0.0222(4) -0.0065(4) 0.0011(3) -0.0036(3)
CL31 0.0262(6) 0.0316(8) 0.0327(5) 0.0052(4) 0.0010(4) 0.0029(4)
O32 0.055(3) 0.154(6) 0.081(3) 0.012(3) -0.026(2) 0.012(3)
O33 0.046(2) 0.161(6) 0.043(2) -0.004(2) 0.0005(16) -0.002(2)

loop_
_atom_type_symbol
_atom_type_description
_atom_type_scat_dispersion_real
_atom_type_scat_dispersion_imag
_atom_type_scat_source
MN Mn 0.295 0.729 'International Tables Vol. IV (1974) Table 2.2B'
CL Cl 0.132 0.159 'International Tables Vol. IV (1974) Table 2.2B'
O O 0.008 0.006 'International Tables Vol. IV (1974) Table 2.2B'
N N 0.004 0.003 'International Tables Vol. IV (1974) Table 2.2B'
C C 0.002 0.002 'International Tables Vol. IV (1974) Table 2.2B'
H H 0 0 'International Tables Vol. IV (1974) Table 2.2B'

loop_
_geom_angle_atom_site_label_1
_geom_angle_atom_site_label_2
_geom_angle_atom_site_label_3
_geom_angle
_geom_angle_site_symmetry_1
_geom_angle_site_symmetry_2
_geom_angle_site_symmetry_3
_geom_angle_publ_flag
O3 MN1 O3 74.18(9) 3_556 . . no
O3 MN1 O12 104.32(9) 3_556 . . no
O3 MN1 O12 94.34(9) . . . no
O3 MN1 O21 98.95(9) 3_556 . . no
O3 MN1 O21 168.54(10) . . . no
O3 MN1 N10 148.54(9) 3_556 . . no
O3 MN1 N10 77.49(9) . . . no
O3 MN1 N28 86.02(9) 3_556 . . no
O3 MN1 N28 107.93(10) . . . no
O12 MN1 O21 78.28(9) . . . no
O12 MN1 N10 91.09(9) . . . no
O12 MN1 N28 157.38(10) . . . no
O21 MN1 N10 111.09(10) . . . no
O21 MN1 N28 80.28(10) . . . no
N10 MN1 N28 89.94(10) . . . no
CL30 MN2 CL31 115.35(4) . . . no
CL30 MN2 O12 125.47(7) . . . no
CL30 MN2 O21 94.98(6) . . . no
CL30 MN2 N19 107.06(7) . . . no
CL31 MN2 O12 118.91(7) . . . no
CL31 MN2 O21 103.59(7) . . . no
CL31 MN2 N19 95.27(8) . . . no
O12 MN2 O21 67.92(8) . . . no
O12 MN2 N19 73.41(9) . . . no
O21 MN2 N19 141.32(9) . . . no
MN1 O3 MN1 102.43(9) 3_556 . . no
MN1 O3 C4 132.5(2) 3_556 . . no
MN1 O3 C4 122.11(19) . . . no
MN1 O12 MN2 107.75(10) . . . no
MN1 O12 C13 128.9(2) . . . no
MN2 O12 C13 122.93(19) . . . no
MN1 O21 MN2 106.04(10) . . . no
MN1 O21 C22 119.7(2) . . . no
MN2 O21 C22 133.3(2) . . . no
MN1 N10 C5 110.9(2) . . . no
MN1 N10 C9 129.4(2) . . . no
C5 N10 C9 119.6(3) . . . no
MN2 N19 C14 114.2(2) . . . no
MN2 N19 C18 126.5(2) . . . no
C14 N19 C18 119.0(3) . . . no
MN1 N28 C23 110.2(2) . . . no
MN1 N28 C27 130.8(2) . . . no
C23 N28 C27 119.0(3) . . . no
O3 C4 C5 111.6(3) . . . no
O3 C4 H1 109.4(19) . . . no
O3 C4 H2 107(2) . . . no
C5 C4 H1 108(2) . . . no
C5 C4 H2 110(2) . . . no
H1 C4 H2 111(3) . . . no
N10 C5 C4 116.2(3) . . . no
N10 C5 C6 122.9(3) . . . no
C4 C5 C6 120.9(3) . . . no
C5 C6 C7 117.4(3) . . . no
C5 C6 H3 119.6(17) . . . no
C7 C6 H3 123.0(17) . . . no
C6 C7 C8 120.0(3) . . . no
C6 C7 H4 118(3) . . . no
C8 C7 H4 122(3) . . . no
C7 C8 C9 119.8(3) . . . no
C7 C8 H5 128(2) . . . no
C9 C8 H5 112(2) . . . no
N10 C9 C8 120.3(3) . . . no
N10 C9 C11 117.9(3) . . . no
C8 C9 C11 121.8(3) . . . no
C9 C11 H6 109(3) . . . no
C9 C11 H7 110(3) . . . no
C9 C11 H8 111(2) . . . no
H6 C11 H7 111(4) . . . no
H6 C11 H8 104(3) . . . no
H7 C11 H8 112(3) . . . no
O12 C13 C14 110.7(3) . . . no
O12 C13 H9 108(3) . . . no
O12 C13 H10 110(2) . . . no
C14 C13 H9 107(2) . . . no
C14 C13 H10 113(2) . . . no
H9 C13 H10 108(3) . . . no
N19 C14 C13 117.8(3) . . . no
N19 C14 C15 122.0(3) . . . no
C13 C14 C15 120.2(3) . . . no
C14 C15 C16 119.2(4) . . . no
C14 C15 H11 114(3) . . . no
C16 C15 H11 127(3) . . . no
C15 C16 C17 119.2(4) . . . no
C15 C16 H12 120(3) . . . no
C17 C16 H12 120(3) . . . no
C16 C17 C18 120.1(4) . . . no
C16 C17 H13 117(3) . . . no
C18 C17 H13 123(3) . . . no
N19 C18 C17 120.6(3) . . . no
N19 C18 C20 117.1(3) . . . no
C17 C18 C20 122.3(4) . . . no
C18 C20 H14 116(4) . . . no
C18 C20 H15 109(2) . . . no
C18 C20 H16 113(3) . . . no
H14 C20 H15 92(4) . . . no
H14 C20 H16 110(5) . . . no
H15 C20 H16 114(3) . . . no
O21 C22 C23 110.8(3) . . . no
O21 C22 H17 108(2) . . . no
O21 C22 H18 109(3) . . . no
C23 C22 H17 109(2) . . . no
C23 C22 H18 109(3) . . . no
H17 C22 H18 111(4) . . . no
N28 C23 C22 116.1(3) . . . no
N28 C23 C24 122.2(3) . . . no
C22 C23 C24 121.6(3) . . . no
C23 C24 C25 118.9(4) . . . no
C23 C24 H19 119(3) . . . no
C25 C24 H19 122(3) . . . no
C24 C25 C26 119.6(4) . . . no
C24 C25 H20 121(3) . . . no
C26 C25 H20 119(3) . . . no
C25 C26 C27 119.9(3) . . . no
C25 C26 H21 122(2) . . . no
C27 C26 H21 118(2) . . . no
N28 C27 C26 120.4(3) . . . no
N28 C27 C29 118.9(3) . . . no
C26 C27 C29 120.7(3) . . . no
C27 C29 H22 111(2) . . . no
C27 C29 H23 121(2) . . . no
C27 C29 H24 110(3) . . . no
H22 C29 H23 106(4) . . . no
H22 C29 H24 110(4) . . . no
H23 C29 H24 99(4) . . . no

loop_
_geom_bond_atom_site_label_1
_geom_bond_atom_site_label_2
_geom_bond_distance
_geom_bond_site_symmetry_1
_geom_bond_site_symmetry_2
_geom_bond_publ_flag
MN1 O3 1.909(2) . . no
MN1 O3 2.194(2) . 3_556 no
MN1 O12 1.919(2) . . no
MN1 O21 1.867(2) . . no
MN1 N10 2.264(3) . . no
MN1 N28 2.146(3) . . no
MN2 CL30 2.3782(9) . . no
MN2 CL31 2.3768(10) . . no
MN2 O12 2.092(2) . . no
MN2 O21 2.184(2) . . no
MN2 N19 2.288(3) . . no
O3 C4 1.407(4) . . no
O12 C13 1.400(4) . . no
O21 C22 1.407(4) . . no
N10 C5 1.332(4) . . no
N10 C9 1.359(4) . . no
N19 C14 1.344(4) . . no
N19 C18 1.358(4) . . no
N28 C23 1.355(4) . . no
N28 C27 1.362(4) . . no
C4 C5 1.516(5) . . no
C4 H1 0.98(3) . . no
C4 H2 0.94(4) . . no
C5 C6 1.405(4) . . no
C6 C7 1.379(5) . . no
C6 H3 0.97(3) . . no
C7 C8 1.385(5) . . no
C7 H4 0.92(4) . . no
C8 C9 1.390(5) . . no
C8 H5 1.01(4) . . no
C9 C11 1.490(5) . . no
C11 H6 0.82(4) . . no
C11 H7 0.95(4) . . no
C11 H8 0.94(4) . . no
C13 C14 1.498(5) . . no
C13 H9 0.79(3) . . no
C13 H10 0.99(4) . . no
C14 C15 1.385(5) . . no
C15 C16 1.373(6) . . no
C15 H11 0.84(4) . . no
C16 C17 1.369(6) . . no
C16 H12 0.88(4) . . no
C17 C18 1.390(5) . . no
C17 H13 0.95(4) . . no
C18 C20 1.500(6) . . no
C20 H14 0.76(5) . . no
C20 H15 0.97(4) . . no
C20 H16 0.99(5) . . no
C22 C23 1.495(5) . . no
C22 H17 0.83(4) . . no
C22 H18 0.79(4) . . no
C23 C24 1.379(5) . . no
C24 C25 1.371(5) . . no
C24 H19 0.91(4) . . no
C25 C26 1.384(6) . . no
C25 H20 0.85(4) . . no
C26 C27 1.385(5) . . no
C26 H21 0.98(4) . . no
C27 C29 1.496(5) . . no
C29 H22 0.88(4) . . no
C29 H23 0.90(4) . . no
C29 H24 0.80(4) . . no
